data_7704165
loop_
_publ_author_name
'Stegemann, Frank'
'Zhang, Yuemei'
'Fokwa, Boniface P. T.'
'Janka, Oliver'

_publ_section_title
;
 On the formation of the Gd<sub>3</sub>Ru<sub>4</sub>Al<sub>12</sub>versus
 the Y<sub>2</sub>Co<sub>3</sub>Ga<sub>9</sub> type structure -
 M<sub>3</sub>Rh<sub>4</sub>Al<sub>12</sub> (M = Ca, Eu) versus
 M<sub>2</sub>T<sub>3</sub>Al<sub>9</sub> (M = Ca, Sr, Eu, Yb; T = Ir,
 Pt).
;
_journal_issue 19
_journal_name_full 'Dalton transactions (Cambridge, England : 2003)'
_journal_page_first 6398
_journal_page_last 6406
_journal_paper_doi 10.1039/d0dt00521e
_journal_volume 49
_journal_year 2020
_chemical_formula_sum 'Al12 Eu3 Rh4'
_chemical_formula_weight 1191.3
_space_group_IT_number 194
_space_group_name_Hall '-P 6c 2c'
_space_group_name_H-M_alt 'P 63/m m c'
_symmetry_cell_setting hexagonal
_symmetry_Int_Tables_number 194
_symmetry_space_group_name_Hall '-P 6c 2c'
_symmetry_space_group_name_H-M 'P 63/m m c'
_audit_update_record
;
2019-10-11 deposited with the CCDC.	2020-04-22 downloaded from the CCDC.
;
_cell_angle_alpha 90
_cell_angle_beta 90
_cell_angle_gamma 120
_cell_formula_units_Z 2
_cell_length_a 8.8760(4)
_cell_length_b 8.8760(4)
_cell_length_c 9.6122(4)
_cell_measurement_reflns_used 10038
_cell_measurement_temperature 293
_cell_measurement_theta_max 33.58
_cell_measurement_theta_min 3.35
_cell_volume 655.83(5)
_diffrn_ambient_temperature 293
_diffrn_measured_fraction_theta_full 0.98
_diffrn_measured_fraction_theta_max 0.98
_diffrn_measurement_device 'four-circle diffractometer'
_diffrn_measurement_device_type 'IPDS-II Stoe'
_diffrn_measurement_method '??integration method??'
_diffrn_radiation_monochromator graphite
_diffrn_radiation_probe x-ray
_diffrn_radiation_source 'X-ray tube'
_diffrn_radiation_type 'Mo K\a'
_diffrn_radiation_wavelength 0.71073
_diffrn_reflns_av_R_equivalents 0.0319
_diffrn_reflns_av_unetI/netI 0.0085
_diffrn_reflns_limit_h_max 13
_diffrn_reflns_limit_h_min -11
_diffrn_reflns_limit_k_max 13
_diffrn_reflns_limit_k_min -13
_diffrn_reflns_limit_l_max 14
_diffrn_reflns_limit_l_min -12
_diffrn_reflns_number 7863
_diffrn_reflns_theta_full 33.35
_diffrn_reflns_theta_max 33.47
_diffrn_reflns_theta_min 2.65
_exptl_absorpt_coefficient_mu 19.8
_exptl_absorpt_correction_T_max 0.6718
_exptl_absorpt_correction_T_min 0.4416
_exptl_absorpt_correction_type numerical
_exptl_crystal_colour silver
_exptl_crystal_density_diffrn 6.03
_exptl_crystal_description needle
_exptl_crystal_F_000 1050
_exptl_crystal_size_max 0.060
_exptl_crystal_size_mid 0.015
_exptl_crystal_size_min 0.010
_refine_diff_density_max 2.09
_refine_diff_density_min -1.21
_refine_ls_extinction_coef 370(60)
_refine_ls_extinction_method 'B-C type 1 Lorentzian isotropic (Becker & Coppens, 1974)'
_refine_ls_goodness_of_fit_gt 1.92
_refine_ls_goodness_of_fit_ref 1.83
_refine_ls_number_constraints 0
_refine_ls_number_parameters 27
_refine_ls_number_reflns 513
_refine_ls_number_restraints 0
_refine_ls_R_factor_all 0.0247
_refine_ls_R_factor_gt 0.0202
_refine_ls_shift/su_max 0.0004
_refine_ls_shift/su_mean 0.0001
_refine_ls_structure_factor_coef Fsqd
_refine_ls_weighting_details w=1/(\s^2^(I)+0.0004I^2^)
_refine_ls_weighting_scheme sigma
_refine_ls_wR_factor_gt 0.0502
_refine_ls_wR_factor_ref 0.0509
_reflns_number_gt 459
_reflns_number_total 513
_reflns_threshold_expression I>3\s(I)
_cod_data_source_file d0dt00521e1.cif
_cod_data_source_block I_CCDC2
_cod_depositor_comments
;
The following automatic conversions were performed:

data item '_diffrn_radiation_probe' value 'X-ray' was changed to
'x-ray' in accordance with the
/home/data/users/saulius/crontab/automatic-downloads/rss-feeds/RSC/lib/dictionaries/cif_core.dic
dictionary named 'cif_core.dic' version 2.4.2 last updated on
2011-04-26.

Automatic conversion script
Id: cif_fix_values 7556 2019-12-06 15:28:31Z antanas 

 Adding full bibliography for 7704163--7704166.cif.
;
_cod_original_cell_volume 655.83
_cod_original_sg_symbol_Hall '-P 6c;-2c'
_cod_database_code 7704165

loop_
_space_group_symop_id
_space_group_symop_operation_xyz
1 x,y,z
2 -y,x-y,z
3 -x+y,-x,z
4 -x,-y,z+1/2
5 y,-x+y,z+1/2
6 x-y,x,z+1/2
7 y,x,-z
8 x-y,-y,-z
9 -x,-x+y,-z
10 -y,-x,-z+1/2
11 -x+y,y,-z+1/2
12 x,x-y,-z+1/2
13 -x,-y,-z
14 y,-x+y,-z
15 x-y,x,-z
16 x,y,-z+1/2
17 -y,x-y,-z+1/2
18 -x+y,-x,-z+1/2
19 -y,-x,z
20 -x+y,y,z
21 x,x-y,z
22 y,x,z+1/2
23 x-y,-y,z+1/2
24 -x,-x+y,z+1/2

loop_
_atom_site_label
_atom_site_type_symbol
_atom_site_fract_x
_atom_site_fract_y
_atom_site_fract_z
_atom_site_adp_type
_atom_site_U_iso_or_equiv
_atom_site_site_symmetry_multiplicity
_atom_site_occupancy
_atom_site_calc_flag
_atom_site_refinement_flags
_atom_site_disorder_assembly
_atom_site_disorder_group
Eu Eu 0.19113(2) 0.38225(4) 0.25 Uani 0.00989(12) 6 1 d . . .
Rh1 Rh 0.5 0 0 Uani 0.00731(14) 6 1 d . . .
Rh2 Rh 0 0 0 Uani 0.00633(18) 2 1 d . . .
Al1 Al 0.16210(9) 0.32420(18) 0.57779(18) Uani 0.0089(4) 12 1 d . . .
Al2 Al 0.56212(14) 0.1242(3) 0.25 Uani 0.0080(6) 6 1 d . . .
Al3 Al 0.333333 0.666667 0.0054(3) Uani 0.0092(6) 4 1 d . . .
Al4 Al 0 0 0.25 Uani 0.0127(9) 2 1 d . . .

loop_
_atom_site_aniso_label
_atom_site_aniso_type_symbol
_atom_site_aniso_U_11
_atom_site_aniso_U_22
_atom_site_aniso_U_33
_atom_site_aniso_U_12
_atom_site_aniso_U_13
_atom_site_aniso_U_23
Eu Eu 0.00917(13) 0.01219(17) 0.00933(17) 0.00609(9) 0 0
Rh1 Rh 0.00723(16) 0.00689(19) 0.0077(2) 0.00344(9) -0.00051(8) -0.00102(16)
Rh2 Rh 0.0067(2) 0.0067(2) 0.0056(4) 0.00333(10) 0 0
Al1 Al 0.0085(4) 0.0068(5) 0.0109(7) 0.0034(3) 0.0000(2) 0.0000(5)
Al2 Al 0.0088(6) 0.0085(8) 0.0066(9) 0.0042(4) 0 0
Al3 Al 0.0070(6) 0.0070(6) 0.0137(13) 0.0035(3) 0 0
Al4 Al 0.0139(9) 0.0139(9) 0.0103(19) 0.0070(5) 0 0

loop_
_atom_type_symbol
_atom_type_scat_dispersion_real
_atom_type_scat_dispersion_imag
_atom_type_scat_source
Al 0.0645 0.0514 'International Tables Vol C tables 4.2.6.8 and 6.1.1.1'
Eu -0.1578 3.6682 'International Tables Vol C tables 4.2.6.8 and 6.1.1.1'
Rh -1.1178 0.9187 'International Tables Vol C tables 4.2.6.8 and 6.1.1.1'

loop_
_exptl_crystal_face_index_h
_exptl_crystal_face_index_k
_exptl_crystal_face_index_l
_exptl_crystal_face_perp_dist
? ? ? ?

loop_
_geom_angle_atom_site_label_1
_geom_angle_atom_site_label_2
_geom_angle_atom_site_label_3
_geom_angle_site_symmetry_1
_geom_angle_site_symmetry_2
_geom_angle_site_symmetry_3
_geom_angle
_geom_angle_publ_flag
Eu Eu Eu 2_665 . 3_565 60.000(11) ?
Eu Eu Rh1 2_665 . 2_555 95.506(10) ?
Eu Eu Rh1 2_665 . 3_665 56.090(5) ?
Eu Eu Rh1 2_665 . 5_565 95.506(10) ?
Eu Eu Rh1 2_665 . 6_555 56.090(5) ?
Eu Eu Rh2 2_665 . . 132.096(6) ?
Eu Eu Rh2 2_665 . 4_555 132.096(6) ?
Eu Eu Al1 2_665 . . 96.975(17) ?
Eu Eu Al1 2_665 . 5_554 96.93(2) ?
Eu Eu Al1 2_665 . 6_554 142.59(2) ?
Eu Eu Al1 2_665 . 7_556 96.93(2) ?
Eu Eu Al1 2_665 . 9_556 142.59(3) ?
Eu Eu Al1 2_665 . 11_555 96.97(2) ?
Eu Eu Al2 2_665 . 2_555 112.01(4) ?
Eu Eu Al2 2_665 . 3_665 52.01(2) ?
Eu Eu Al3 2_665 . . 53.87(3) ?
Eu Eu Al3 2_665 . 10_665 53.87(3) ?
Eu Eu Al4 2_665 . . 150.000(14) ?
Eu Eu Rh1 3_565 . 2_555 56.090(7) ?
Eu Eu Rh1 3_565 . 3_665 95.506(8) ?
Eu Eu Rh1 3_565 . 5_565 56.090(7) ?
Eu Eu Rh1 3_565 . 6_555 95.506(8) ?
Eu Eu Rh2 3_565 . . 132.097(7) ?
Eu Eu Rh2 3_565 . 4_555 132.097(7) ?
Eu Eu Al1 3_565 . . 96.97(3) ?
Eu Eu Al1 3_565 . 5_554 142.59(3) ?
Eu Eu Al1 3_565 . 6_554 96.93(3) ?
Eu Eu Al1 3_565 . 7_556 142.59(2) ?
Eu Eu Al1 3_565 . 9_556 96.93(4) ?
Eu Eu Al1 3_565 . 11_555 96.97(3) ?
Eu Eu Al2 3_565 . 2_555 52.01(4) ?
Eu Eu Al2 3_565 . 3_665 112.01(2) ?
Eu Eu Al3 3_565 . . 53.87(3) ?
Eu Eu Al3 3_565 . 10_665 53.87(3) ?
Eu Eu Al4 3_565 . . 150.000(10) ?
Rh1 Eu Rh1 2_555 . 3_665 81.664(4) ?
Rh1 Eu Rh1 2_555 . 5_565 90.157(9) ?
Rh1 Eu Rh1 2_555 . 6_555 149.064(11) ?
Rh1 Eu Rh2 2_555 . . 76.006(3) ?
Rh1 Eu Rh2 2_555 . 4_555 130.898(6) ?
Rh1 Eu Al1 2_555 . . 137.60(3) ?
Rh1 Eu Al1 2_555 . 5_554 102.44(3) ?
Rh1 Eu Al1 2_555 . 6_554 48.28(2) ?
Rh1 Eu Al1 2_555 . 7_556 161.31(2) ?
Rh1 Eu Al1 2_555 . 9_556 93.80(3) ?
Rh1 Eu Al1 2_555 . 11_555 48.42(4) ?
Rh1 Eu Al2 2_555 . 2_555 46.799(10) ?
Rh1 Eu Al2 2_555 . 3_665 127.620(11) ?
Rh1 Eu Al3 2_555 . . 45.559(16) ?
Rh1 Eu Al3 2_555 . 10_665 109.69(3) ?
Rh1 Eu Al4 2_555 . . 105.468(5) ?
Rh1 Eu Rh1 3_665 . 5_565 149.064(11) ?
Rh1 Eu Rh1 3_665 . 6_555 90.156(6) ?
Rh1 Eu Rh2 3_665 . . 76.006(6) ?
Rh1 Eu Rh2 3_665 . 4_555 130.898(12) ?
Rh1 Eu Al1 3_665 . . 137.601(18) ?
Rh1 Eu Al1 3_665 . 5_554 48.28(3) ?
Rh1 Eu Al1 3_665 . 6_554 102.44(3) ?
Rh1 Eu Al1 3_665 . 7_556 93.80(3) ?
Rh1 Eu Al1 3_665 . 9_556 161.31(3) ?
Rh1 Eu Al1 3_665 . 11_555 48.42(3) ?
Rh1 Eu Al2 3_665 . 2_555 127.62(2) ?
Rh1 Eu Al2 3_665 . 3_665 46.798(6) ?
Rh1 Eu Al3 3_665 . . 45.559(15) ?
Rh1 Eu Al3 3_665 . 10_665 109.69(3) ?
Rh1 Eu Al4 3_665 . . 105.468(10) ?
Rh1 Eu Rh1 5_565 . 6_555 81.664(4) ?
Rh1 Eu Rh2 5_565 . . 130.898(6) ?
Rh1 Eu Rh2 5_565 . 4_555 76.006(3) ?
Rh1 Eu Al1 5_565 . . 48.42(3) ?
Rh1 Eu Al1 5_565 . 5_554 161.31(3) ?
Rh1 Eu Al1 5_565 . 6_554 93.80(3) ?
Rh1 Eu Al1 5_565 . 7_556 102.44(3) ?
Rh1 Eu Al1 5_565 . 9_556 48.28(3) ?
Rh1 Eu Al1 5_565 . 11_555 137.60(4) ?
Rh1 Eu Al2 5_565 . 2_555 46.799(10) ?
Rh1 Eu Al2 5_565 . 3_665 127.620(11) ?
Rh1 Eu Al3 5_565 . . 109.69(3) ?
Rh1 Eu Al3 5_565 . 10_665 45.559(16) ?
Rh1 Eu Al4 5_565 . . 105.468(5) ?
Rh1 Eu Rh2 6_555 . . 130.898(12) ?
Rh1 Eu Rh2 6_555 . 4_555 76.006(6) ?
Rh1 Eu Al1 6_555 . . 48.419(13) ?
Rh1 Eu Al1 6_555 . 5_554 93.80(3) ?
Rh1 Eu Al1 6_555 . 6_554 161.31(2) ?
Rh1 Eu Al1 6_555 . 7_556 48.278(19) ?
Rh1 Eu Al1 6_555 . 9_556 102.44(3) ?
Rh1 Eu Al1 6_555 . 11_555 137.60(3) ?
Rh1 Eu Al2 6_555 . 2_555 127.62(2) ?
Rh1 Eu Al2 6_555 . 3_665 46.798(6) ?
Rh1 Eu Al3 6_555 . . 109.69(3) ?
Rh1 Eu Al3 6_555 . 10_665 45.559(15) ?
Rh1 Eu Al4 6_555 . . 105.468(10) ?
Rh2 Eu Rh2 . . 4_555 78.555(8) ?
Rh2 Eu Al1 . . . 121.22(3) ?
Rh2 Eu Al1 . . 5_554 42.60(2) ?
Rh2 Eu Al1 . . 6_554 42.60(3) ?
Rh2 Eu Al1 . . 7_556 85.31(2) ?
Rh2 Eu Al1 . . 9_556 85.31(3) ?
Rh2 Eu Al1 . . 11_555 42.66(3) ?
Rh2 Eu Al2 . . 2_555 96.18(3) ?
Rh2 Eu Al2 . . 3_665 96.177(19) ?
Rh2 Eu Al3 . . . 93.64(4) ?
Rh2 Eu Al3 . . 10_665 172.19(4) ?
Rh2 Eu Al4 . . . 39.278(4) ?
Rh2 Eu Al1 4_555 . . 42.66(3) ?
Rh2 Eu Al1 4_555 . 5_554 85.31(3) ?
Rh2 Eu Al1 4_555 . 6_554 85.31(2) ?
Rh2 Eu Al1 4_555 . 7_556 42.60(2) ?
Rh2 Eu Al1 4_555 . 9_556 42.60(3) ?
Rh2 Eu Al1 4_555 . 11_555 121.22(3) ?
Rh2 Eu Al2 4_555 . 2_555 96.18(3) ?
Rh2 Eu Al2 4_555 . 3_665 96.177(19) ?
Rh2 Eu Al3 4_555 . . 172.19(4) ?
Rh2 Eu Al3 4_555 . 10_665 93.64(4) ?
Rh2 Eu Al4 4_555 . . 39.278(4) ?
Al1 Eu Al1 . . 5_554 115.95(5) ?
Al1 Eu Al1 . . 6_554 115.95(3) ?
Al1 Eu Al1 . . 7_556 54.15(4) ?
Al1 Eu Al1 . . 9_556 54.15(3) ?
Al1 Eu Al1 . . 11_555 163.88(4) ?
Al1 Eu Al2 . . 2_555 91.12(2) ?
Al1 Eu Al2 . . 3_665 91.117(19) ?
Al1 Eu Al3 . . . 145.15(5) ?
Al1 Eu Al3 . . 10_665 50.97(5) ?
Al1 Eu Al4 . . . 81.94(3) ?
Al1 Eu Al1 5_554 . 6_554 84.71(4) ?
Al1 Eu Al1 5_554 . 7_556 62.23(4) ?
Al1 Eu Al1 5_554 . 9_556 116.22(4) ?
Al1 Eu Al1 5_554 . 11_555 54.15(5) ?
Al1 Eu Al2 5_554 . 2_555 137.78(4) ?
Al1 Eu Al2 5_554 . 3_665 53.58(3) ?
Al1 Eu Al3 5_554 . . 88.92(4) ?
Al1 Eu Al3 5_554 . 10_665 137.57(3) ?
Al1 Eu Al4 5_554 . . 58.11(2) ?
Al1 Eu Al1 6_554 . 7_556 116.22(3) ?
Al1 Eu Al1 6_554 . 9_556 62.23(4) ?
Al1 Eu Al1 6_554 . 11_555 54.15(4) ?
Al1 Eu Al2 6_554 . 2_555 53.58(4) ?
Al1 Eu Al2 6_554 . 3_665 137.78(4) ?
Al1 Eu Al3 6_554 . . 88.92(4) ?
Al1 Eu Al3 6_554 . 10_665 137.57(3) ?
Al1 Eu Al4 6_554 . . 58.11(2) ?
Al1 Eu Al1 7_556 . 9_556 84.71(4) ?
Al1 Eu Al1 7_556 . 11_555 115.95(5) ?
Al1 Eu Al2 7_556 . 2_555 137.78(4) ?
Al1 Eu Al2 7_556 . 3_665 53.58(3) ?
Al1 Eu Al3 7_556 . . 137.57(3) ?
Al1 Eu Al3 7_556 . 10_665 88.92(4) ?
Al1 Eu Al4 7_556 . . 58.112(19) ?
Al1 Eu Al1 9_556 . 11_555 115.95(4) ?
Al1 Eu Al2 9_556 . 2_555 53.58(4) ?
Al1 Eu Al2 9_556 . 3_665 137.78(3) ?
Al1 Eu Al3 9_556 . . 137.57(3) ?
Al1 Eu Al3 9_556 . 10_665 88.92(4) ?
Al1 Eu Al4 9_556 . . 58.11(3) ?
Al1 Eu Al2 11_555 . 2_555 91.12(4) ?
Al1 Eu Al2 11_555 . 3_665 91.12(3) ?
Al1 Eu Al3 11_555 . . 50.97(5) ?
Al1 Eu Al3 11_555 . 10_665 145.15(5) ?
Al1 Eu Al4 11_555 . . 81.94(3) ?
Al2 Eu Al2 2_555 . 3_665 164.02(5) ?
Al2 Eu Al3 2_555 . . 84.57(3) ?
Al2 Eu Al3 2_555 . 10_665 84.57(3) ?
Al2 Eu Al4 2_555 . . 97.99(4) ?
Al2 Eu Al3 3_665 . . 84.569(16) ?
Al2 Eu Al3 3_665 . 10_665 84.569(16) ?
Al2 Eu Al4 3_665 . . 97.99(3) ?
Al3 Eu Al3 . . 10_665 94.17(5) ?
Al3 Eu Al4 . . . 132.91(4) ?
Al3 Eu Al4 10_665 . . 132.91(4) ?
Eu Rh1 Eu 2_655 . 3_555 67.820(9) ?
Eu Rh1 Eu 2_655 . 5_554 180.0(5) ?
Eu Rh1 Eu 2_655 . 6_654 112.180(9) ?
Eu Rh1 Al1 2_655 . 5_554 118.30(4) ?
Eu Rh1 Al1 2_655 . 6_654 62.18(3) ?
Eu Rh1 Al1 2_655 . 10_655 61.70(4) ?
Eu Rh1 Al1 2_655 . 12_555 117.82(4) ?
Eu Rh1 Al2 2_655 . . 60.12(5) ?
Eu Rh1 Al2 2_655 . 4_654 119.88(5) ?
Eu Rh1 Al3 2_655 . 1_545 63.45(5) ?
Eu Rh1 Al3 2_655 . 7_555 116.55(5) ?
Eu Rh1 Eu 3_555 . 5_554 112.180(9) ?
Eu Rh1 Eu 3_555 . 6_654 180.0(5) ?
Eu Rh1 Al1 3_555 . 5_554 62.18(3) ?
Eu Rh1 Al1 3_555 . 6_654 118.30(4) ?
Eu Rh1 Al1 3_555 . 10_655 117.82(3) ?
Eu Rh1 Al1 3_555 . 12_555 61.70(3) ?
Eu Rh1 Al2 3_555 . . 60.12(2) ?
Eu Rh1 Al2 3_555 . 4_654 119.88(2) ?
Eu Rh1 Al3 3_555 . 1_545 63.45(5) ?
Eu Rh1 Al3 3_555 . 7_555 116.55(5) ?
Eu Rh1 Eu 5_554 . 6_654 67.820(9) ?
Eu Rh1 Al1 5_554 . 5_554 61.70(4) ?
Eu Rh1 Al1 5_554 . 6_654 117.82(3) ?
Eu Rh1 Al1 5_554 . 10_655 118.30(4) ?
Eu Rh1 Al1 5_554 . 12_555 62.18(4) ?
Eu Rh1 Al2 5_554 . . 119.88(5) ?
Eu Rh1 Al2 5_554 . 4_654 60.12(5) ?
Eu Rh1 Al3 5_554 . 1_545 116.55(5) ?
Eu Rh1 Al3 5_554 . 7_555 63.45(5) ?
Eu Rh1 Al1 6_654 . 5_554 117.82(3) ?
Eu Rh1 Al1 6_654 . 6_654 61.70(4) ?
Eu Rh1 Al1 6_654 . 10_655 62.18(3) ?
Eu Rh1 Al1 6_654 . 12_555 118.30(3) ?
Eu Rh1 Al2 6_654 . . 119.88(2) ?
Eu Rh1 Al2 6_654 . 4_654 60.12(2) ?
Eu Rh1 Al3 6_654 . 1_545 116.55(5) ?
Eu Rh1 Al3 6_654 . 7_555 63.45(5) ?
Al1 Rh1 Al1 5_554 . 6_654 114.97(4) ?
Al1 Rh1 Al1 5_554 . 10_655 180.0(5) ?
Al1 Rh1 Al1 5_554 . 12_555 65.03(5) ?
Al1 Rh1 Al2 5_554 . . 64.71(6) ?
Al1 Rh1 Al2 5_554 . 4_654 115.29(6) ?
Al1 Rh1 Al3 5_554 . 1_545 117.08(3) ?
Al1 Rh1 Al3 5_554 . 7_555 62.92(3) ?
Al1 Rh1 Al1 6_654 . 10_655 65.03(4) ?
Al1 Rh1 Al1 6_654 . 12_555 180.0(5) ?
Al1 Rh1 Al2 6_654 . . 64.71(4) ?
Al1 Rh1 Al2 6_654 . 4_654 115.29(4) ?
Al1 Rh1 Al3 6_654 . 1_545 117.08(3) ?
Al1 Rh1 Al3 6_654 . 7_555 62.92(3) ?
Al1 Rh1 Al1 10_655 . 12_555 114.97(5) ?
Al1 Rh1 Al2 10_655 . . 115.29(6) ?
Al1 Rh1 Al2 10_655 . 4_654 64.71(6) ?
Al1 Rh1 Al3 10_655 . 1_545 62.92(3) ?
Al1 Rh1 Al3 10_655 . 7_555 117.08(3) ?
Al1 Rh1 Al2 12_555 . . 115.29(4) ?
Al1 Rh1 Al2 12_555 . 4_654 64.71(4) ?
Al1 Rh1 Al3 12_555 . 1_545 62.92(5) ?
Al1 Rh1 Al3 12_555 . 7_555 117.08(5) ?
Al2 Rh1 Al2 . . 4_654 180.0(5) ?
Al2 Rh1 Al3 . . 1_545 110.52(8) ?
Al2 Rh1 Al3 . . 7_555 69.48(8) ?
Al2 Rh1 Al3 4_654 . 1_545 69.48(8) ?
Al2 Rh1 Al3 4_654 . 7_555 110.52(8) ?
Al3 Rh1 Al3 1_545 . 7_555 180.0(5) ?
Eu Rh2 Eu . . 2_555 84.193(6) ?
Eu Rh2 Eu . . 3_555 84.193(6) ?
Eu Rh2 Eu . . 4_554 180.0(5) ?
Eu Rh2 Eu . . 5_554 95.807(6) ?
Eu Rh2 Eu . . 6_554 95.807(6) ?
Eu Rh2 Al1 . . 4_554 124.02(4) ?
Eu Rh2 Al1 . . 5_554 56.45(4) ?
Eu Rh2 Al1 . . 6_554 56.45(3) ?
Eu Rh2 Al1 . . 10_555 123.55(3) ?
Eu Rh2 Al1 . . 11_555 55.98(4) ?
Eu Rh2 Al1 . . 12_555 123.55(3) ?
Eu Rh2 Al4 . . . 50.722(4) ?
Eu Rh2 Al4 . . 4_554 129.278(4) ?
Eu Rh2 Eu 2_555 . 3_555 84.193(9) ?
Eu Rh2 Eu 2_555 . 4_554 95.807(6) ?
Eu Rh2 Eu 2_555 . 5_554 180.0(5) ?
Eu Rh2 Eu 2_555 . 6_554 95.807(9) ?
Eu Rh2 Al1 2_555 . 4_554 56.45(3) ?
Eu Rh2 Al1 2_555 . 5_554 124.02(4) ?
Eu Rh2 Al1 2_555 . 6_554 56.45(3) ?
Eu Rh2 Al1 2_555 . 10_555 55.98(4) ?
Eu Rh2 Al1 2_555 . 11_555 123.55(4) ?
Eu Rh2 Al1 2_555 . 12_555 123.55(3) ?
Eu Rh2 Al4 2_555 . . 50.722(4) ?
Eu Rh2 Al4 2_555 . 4_554 129.278(4) ?
Eu Rh2 Eu 3_555 . 4_554 95.807(6) ?
Eu Rh2 Eu 3_555 . 5_554 95.807(9) ?
Eu Rh2 Eu 3_555 . 6_554 180.0(5) ?
Eu Rh2 Al1 3_555 . 4_554 56.45(3) ?
Eu Rh2 Al1 3_555 . 5_554 56.45(4) ?
Eu Rh2 Al1 3_555 . 6_554 124.02(4) ?
Eu Rh2 Al1 3_555 . 10_555 123.55(3) ?
Eu Rh2 Al1 3_555 . 11_555 123.55(4) ?
Eu Rh2 Al1 3_555 . 12_555 55.98(4) ?
Eu Rh2 Al4 3_555 . . 50.722(4) ?
Eu Rh2 Al4 3_555 . 4_554 129.278(4) ?
Eu Rh2 Eu 4_554 . 5_554 84.193(6) ?
Eu Rh2 Eu 4_554 . 6_554 84.193(6) ?
Eu Rh2 Al1 4_554 . 4_554 55.98(4) ?
Eu Rh2 Al1 4_554 . 5_554 123.55(4) ?
Eu Rh2 Al1 4_554 . 6_554 123.55(3) ?
Eu Rh2 Al1 4_554 . 10_555 56.45(3) ?
Eu Rh2 Al1 4_554 . 11_555 124.02(4) ?
Eu Rh2 Al1 4_554 . 12_555 56.45(3) ?
Eu Rh2 Al4 4_554 . . 129.278(4) ?
Eu Rh2 Al4 4_554 . 4_554 50.722(4) ?
Eu Rh2 Eu 5_554 . 6_554 84.193(9) ?
Eu Rh2 Al1 5_554 . 4_554 123.55(3) ?
Eu Rh2 Al1 5_554 . 5_554 55.98(4) ?
Eu Rh2 Al1 5_554 . 6_554 123.55(3) ?
Eu Rh2 Al1 5_554 . 10_555 124.02(4) ?
Eu Rh2 Al1 5_554 . 11_555 56.45(4) ?
Eu Rh2 Al1 5_554 . 12_555 56.45(3) ?
Eu Rh2 Al4 5_554 . . 129.278(4) ?
Eu Rh2 Al4 5_554 . 4_554 50.722(4) ?
Eu Rh2 Al1 6_554 . 4_554 123.55(3) ?
Eu Rh2 Al1 6_554 . 5_554 123.55(4) ?
Eu Rh2 Al1 6_554 . 6_554 55.98(4) ?
Eu Rh2 Al1 6_554 . 10_555 56.45(3) ?
Eu Rh2 Al1 6_554 . 11_555 56.45(4) ?
Eu Rh2 Al1 6_554 . 12_555 124.02(4) ?
Eu Rh2 Al4 6_554 . . 129.278(4) ?
Eu Rh2 Al4 6_554 . 4_554 50.722(4) ?
Al1 Rh2 Al1 4_554 . 5_554 112.09(5) ?
Al1 Rh2 Al1 4_554 . 6_554 112.09(4) ?
Al1 Rh2 Al1 4_554 . 10_555 67.91(4) ?
Al1 Rh2 Al1 4_554 . 11_555 180.0(5) ?
Al1 Rh2 Al1 4_554 . 12_555 67.91(4) ?
Al1 Rh2 Al4 4_554 . . 73.30(4) ?
Al1 Rh2 Al4 4_554 . 4_554 106.70(4) ?
Al1 Rh2 Al1 5_554 . 6_554 112.09(5) ?
Al1 Rh2 Al1 5_554 . 10_555 180.0(5) ?
Al1 Rh2 Al1 5_554 . 11_555 67.91(6) ?
Al1 Rh2 Al1 5_554 . 12_555 67.91(5) ?
Al1 Rh2 Al4 5_554 . . 73.30(4) ?
Al1 Rh2 Al4 5_554 . 4_554 106.70(4) ?
Al1 Rh2 Al1 6_554 . 10_555 67.91(4) ?
Al1 Rh2 Al1 6_554 . 11_555 67.91(5) ?
Al1 Rh2 Al1 6_554 . 12_555 180.0(5) ?
Al1 Rh2 Al4 6_554 . . 73.30(4) ?
Al1 Rh2 Al4 6_554 . 4_554 106.70(4) ?
Al1 Rh2 Al1 10_555 . 11_555 112.09(5) ?
Al1 Rh2 Al1 10_555 . 12_555 112.09(4) ?
Al1 Rh2 Al4 10_555 . . 106.70(4) ?
Al1 Rh2 Al4 10_555 . 4_554 73.30(4) ?
Al1 Rh2 Al1 11_555 . 12_555 112.09(5) ?
Al1 Rh2 Al4 11_555 . . 106.70(4) ?
Al1 Rh2 Al4 11_555 . 4_554 73.30(4) ?
Al1 Rh2 Al4 12_555 . . 106.70(4) ?
Al1 Rh2 Al4 12_555 . 4_554 73.30(4) ?
Al4 Rh2 Al4 . . 4_554 180.0(5) ?
Eu Al1 Eu . . 5_555 123.81(5) ?
Eu Al1 Eu . . 6_555 123.81(4) ?
Eu Al1 Rh1 . . 5_565 69.88(4) ?
Eu Al1 Rh1 . . 6_555 69.88(3) ?
Eu Al1 Rh2 . . 4_555 81.36(4) ?
Eu Al1 Al1 . . 7_556 63.30(5) ?
Eu Al1 Al1 . . 9_556 63.30(4) ?
Eu Al1 Al1 . . 11_556 171.94(6) ?
Eu Al1 Al2 . . 5_565 119.22(7) ?
Eu Al1 Al2 . . 6_555 119.22(4) ?
Eu Al1 Al3 . . 10_665 65.05(7) ?
Eu Al1 Al4 . . 4_555 131.65(5) ?
Eu Al1 Eu 5_555 . 6_555 105.19(5) ?
Eu Al1 Rh1 5_555 . 5_565 162.65(6) ?
Eu Al1 Rh1 5_555 . 6_555 69.55(3) ?
Eu Al1 Rh2 5_555 . 4_555 80.95(4) ?
Eu Al1 Al1 5_555 . 7_556 62.55(5) ?
Eu Al1 Al1 5_555 . 9_556 135.96(6) ?
Eu Al1 Al1 5_555 . 11_556 58.89(5) ?
Eu Al1 Al2 5_555 . 5_565 107.13(6) ?
Eu Al1 Al2 5_555 . 6_555 60.91(5) ?
Eu Al1 Al3 5_555 . 10_665 117.11(4) ?
Eu Al1 Al4 5_555 . 4_555 56.50(3) ?
Eu Al1 Rh1 6_555 . 5_565 69.55(3) ?
Eu Al1 Rh1 6_555 . 6_555 162.65(6) ?
Eu Al1 Rh2 6_555 . 4_555 80.95(2) ?
Eu Al1 Al1 6_555 . 7_556 135.96(5) ?
Eu Al1 Al1 6_555 . 9_556 62.55(3) ?
Eu Al1 Al1 6_555 . 11_556 58.89(4) ?
Eu Al1 Al2 6_555 . 5_565 60.91(5) ?
Eu Al1 Al2 6_555 . 6_555 107.13(6) ?
Eu Al1 Al3 6_555 . 10_665 117.11(6) ?
Eu Al1 Al4 6_555 . 4_555 56.50(2) ?
Rh1 Al1 Rh1 5_565 . 6_555 110.33(5) ?
Rh1 Al1 Rh2 5_565 . 4_555 113.53(4) ?
Rh1 Al1 Al1 5_565 . 7_556 132.96(7) ?
Rh1 Al1 Al1 5_565 . 9_556 57.49(4) ?
Rh1 Al1 Al1 5_565 . 11_556 106.05(6) ?
Rh1 Al1 Al2 5_565 . 5_565 55.63(5) ?
Rh1 Al1 Al2 5_565 . 6_555 104.02(7) ?
Rh1 Al1 Al3 5_565 . 10_665 56.04(3) ?
Rh1 Al1 Al4 5_565 . 4_555 124.71(3) ?
Rh1 Al1 Rh2 6_555 . 4_555 113.53(6) ?
Rh1 Al1 Al1 6_555 . 7_556 57.49(3) ?
Rh1 Al1 Al1 6_555 . 9_556 132.96(7) ?
Rh1 Al1 Al1 6_555 . 11_556 106.06(5) ?
Rh1 Al1 Al2 6_555 . 5_565 104.02(5) ?
Rh1 Al1 Al2 6_555 . 6_555 55.64(4) ?
Rh1 Al1 Al3 6_555 . 10_665 56.04(2) ?
Rh1 Al1 Al4 6_555 . 4_555 124.71(5) ?
Rh2 Al1 Al1 4_555 . 7_556 56.05(4) ?
Rh2 Al1 Al1 4_555 . 9_556 56.05(4) ?
Rh2 Al1 Al1 4_555 . 11_556 106.70(5) ?
Rh2 Al1 Al2 4_555 . 5_565 141.85(5) ?
Rh2 Al1 Al2 4_555 . 6_555 141.85(8) ?
Rh2 Al1 Al3 4_555 . 10_665 146.41(9) ?
Rh2 Al1 Al4 4_555 . 4_555 50.29(3) ?
Al1 Al1 Al1 7_556 . 9_556 95.91(6) ?
Al1 Al1 Al1 7_556 . 11_556 120.97(7) ?
Al1 Al1 Al2 7_556 . 5_565 160.47(6) ?
Al1 Al1 Al2 7_556 . 6_555 102.28(6) ?
Al1 Al1 Al3 7_556 . 10_665 105.12(6) ?
Al1 Al1 Al4 7_556 . 4_555 85.85(5) ?
Al1 Al1 Al1 9_556 . 11_556 120.97(5) ?
Al1 Al1 Al2 9_556 . 5_565 102.28(7) ?
Al1 Al1 Al2 9_556 . 6_555 160.47(9) ?
Al1 Al1 Al3 9_556 . 10_665 105.12(7) ?
Al1 Al1 Al4 9_556 . 4_555 85.85(4) ?
Al1 Al1 Al2 11_556 . 5_565 54.24(6) ?
Al1 Al1 Al2 11_556 . 6_555 54.24(4) ?
Al1 Al1 Al3 11_556 . 10_665 106.89(8) ?
Al1 Al1 Al4 11_556 . 4_555 56.41(4) ?
Al2 Al1 Al2 5_565 . 6_555 58.87(7) ?
Al2 Al1 Al3 5_565 . 10_665 63.38(7) ?
Al2 Al1 Al4 5_565 . 4_555 102.38(6) ?
Al2 Al1 Al3 6_555 . 10_665 63.38(6) ?
Al2 Al1 Al4 6_555 . 4_555 102.38(5) ?
Al3 Al1 Al4 10_665 . 4_555 163.29(9) ?
Eu Al2 Eu 2_655 . 3_555 75.98(5) ?
Eu Al2 Rh1 2_655 . . 73.08(5) ?
Eu Al2 Rh1 2_655 . 4_655 73.08(5) ?
Eu Al2 Al1 2_655 . 5_554 125.20(6) ?
Eu Al2 Al1 2_655 . 6_654 65.51(5) ?
Eu Al2 Al1 2_655 . 7_556 125.20(5) ?
Eu Al2 Al1 2_655 . 9_656 65.51(6) ?
Eu Al2 Al2 2_655 . 2_655 112.01(8) ?
Eu Al2 Al2 2_655 . 3_665 172.01(6) ?
Eu Al2 Al3 2_655 . 4_665 115.58(5) ?
Eu Al2 Al3 2_655 . 7_555 115.58(5) ?
Eu Al2 Rh1 3_555 . . 73.08(3) ?
Eu Al2 Rh1 3_555 . 4_655 73.08(3) ?
Eu Al2 Al1 3_555 . 5_554 65.51(4) ?
Eu Al2 Al1 3_555 . 6_654 125.20(7) ?
Eu Al2 Al1 3_555 . 7_556 65.51(3) ?
Eu Al2 Al1 3_555 . 9_656 125.20(7) ?
Eu Al2 Al2 3_555 . 2_655 172.01(11) ?
Eu Al2 Al2 3_555 . 3_665 112.01(8) ?
Eu Al2 Al3 3_555 . 4_665 115.58(3) ?
Eu Al2 Al3 3_555 . 7_555 115.58(3) ?
Rh1 Al2 Rh1 . . 4_655 136.65(9) ?
Rh1 Al2 Al1 . . 5_554 59.66(4) ?
Rh1 Al2 Al1 . . 6_654 59.66(4) ?
Rh1 Al2 Al1 . . 7_556 125.53(5) ?
Rh1 Al2 Al1 . . 9_656 125.53(8) ?
Rh1 Al2 Al2 . . 2_655 108.65(3) ?
Rh1 Al2 Al2 . . 3_665 108.65(5) ?
Rh1 Al2 Al3 . . 4_665 168.46(8) ?
Rh1 Al2 Al3 . . 7_555 54.89(3) ?
Rh1 Al2 Al1 4_655 . 5_554 125.53(5) ?
Rh1 Al2 Al1 4_655 . 6_654 125.53(8) ?
Rh1 Al2 Al1 4_655 . 7_556 59.66(4) ?
Rh1 Al2 Al1 4_655 . 9_656 59.66(4) ?
Rh1 Al2 Al2 4_655 . 2_655 108.65(3) ?
Rh1 Al2 Al2 4_655 . 3_665 108.65(5) ?
Rh1 Al2 Al3 4_655 . 4_665 54.89(3) ?
Rh1 Al2 Al3 4_655 . 7_555 168.46(8) ?
Al1 Al2 Al1 5_554 . 6_654 107.20(5) ?
Al1 Al2 Al1 5_554 . 7_556 71.53(7) ?
Al1 Al2 Al1 5_554 . 9_656 168.21(10) ?
Al1 Al2 Al2 5_554 . 2_655 108.27(9) ?
Al1 Al2 Al2 5_554 . 3_665 60.57(7) ?
Al1 Al2 Al3 5_554 . 4_665 115.64(9) ?
Al1 Al2 Al3 5_554 . 7_555 56.96(4) ?
Al1 Al2 Al1 6_654 . 7_556 168.21(9) ?
Al1 Al2 Al1 6_654 . 9_656 71.53(6) ?
Al1 Al2 Al2 6_654 . 2_655 60.57(5) ?
Al1 Al2 Al2 6_654 . 3_665 108.27(6) ?
Al1 Al2 Al3 6_654 . 4_665 115.64(5) ?
Al1 Al2 Al3 6_654 . 7_555 56.96(3) ?
Al1 Al2 Al1 7_556 . 9_656 107.20(5) ?
Al1 Al2 Al2 7_556 . 2_655 108.27(9) ?
Al1 Al2 Al2 7_556 . 3_665 60.57(6) ?
Al1 Al2 Al3 7_556 . 4_665 56.96(4) ?
Al1 Al2 Al3 7_556 . 7_555 115.64(9) ?
Al1 Al2 Al2 9_656 . 2_655 60.57(6) ?
Al1 Al2 Al2 9_656 . 3_665 108.27(7) ?
Al1 Al2 Al3 9_656 . 4_665 56.96(4) ?
Al1 Al2 Al3 9_656 . 7_555 115.64(5) ?
Al2 Al2 Al2 2_655 . 3_665 60.00(9) ?
Al2 Al2 Al3 2_655 . 4_665 61.68(4) ?
Al2 Al2 Al3 2_655 . 7_555 61.68(4) ?
Al2 Al2 Al3 3_665 . 4_665 61.68(5) ?
Al2 Al2 Al3 3_665 . 7_555 61.68(5) ?
Al3 Al2 Al3 4_665 . 7_555 113.57(8) ?
Eu Al3 Eu . . 2_665 72.27(6) ?
Eu Al3 Eu . . 3_565 72.27(6) ?
Eu Al3 Rh1 . . 1_565 134.06(11) ?
Eu Al3 Rh1 . . 2_555 70.99(4) ?
Eu Al3 Rh1 . . 3_665 70.99(4) ?
Eu Al3 Al1 . . 10_665 122.58(6) ?
Eu Al3 Al1 . . 11_555 63.97(4) ?
Eu Al3 Al1 . . 12_565 122.58(6) ?
Eu Al3 Al2 . . 4_664 170.30(8) ?
Eu Al3 Al2 . . 5_564 115.23(4) ?
Eu Al3 Al2 . . 6_554 115.23(3) ?
Eu Al3 Eu 2_665 . 3_565 72.27(6) ?
Eu Al3 Rh1 2_665 . 1_565 70.99(4) ?
Eu Al3 Rh1 2_665 . 2_555 134.06(11) ?
Eu Al3 Rh1 2_665 . 3_665 70.99(4) ?
Eu Al3 Al1 2_665 . 10_665 63.97(4) ?
Eu Al3 Al1 2_665 . 11_555 122.58(7) ?
Eu Al3 Al1 2_665 . 12_565 122.58(6) ?
Eu Al3 Al2 2_665 . 4_664 115.23(2) ?
Eu Al3 Al2 2_665 . 5_564 170.30(8) ?
Eu Al3 Al2 2_665 . 6_554 115.23(5) ?
Eu Al3 Rh1 3_565 . 1_565 70.99(4) ?
Eu Al3 Rh1 3_565 . 2_555 70.99(4) ?
Eu Al3 Rh1 3_565 . 3_665 134.06(11) ?
Eu Al3 Al1 3_565 . 10_665 122.58(6) ?
Eu Al3 Al1 3_565 . 11_555 122.58(6) ?
Eu Al3 Al1 3_565 . 12_565 63.97(4) ?
Eu Al3 Al2 3_565 . 4_664 115.23(4) ?
Eu Al3 Al2 3_565 . 5_564 115.23(5) ?
Eu Al3 Al2 3_565 . 6_554 170.30(8) ?
Rh1 Al3 Rh1 1_565 . 2_555 119.960(6) ?
Rh1 Al3 Rh1 1_565 . 3_665 119.960(6) ?
Rh1 Al3 Al1 1_565 . 10_665 61.04(3) ?
Rh1 Al3 Al1 1_565 . 11_555 161.96(13) ?
Rh1 Al3 Al1 1_565 . 12_565 61.04(3) ?
Rh1 Al3 Al2 1_565 . 4_664 55.63(5) ?
Rh1 Al3 Al2 1_565 . 5_564 104.90(9) ?
Rh1 Al3 Al2 1_565 . 6_554 104.90(8) ?
Rh1 Al3 Rh1 2_555 . 3_665 119.960(6) ?
Rh1 Al3 Al1 2_555 . 10_665 161.96(13) ?
Rh1 Al3 Al1 2_555 . 11_555 61.04(4) ?
Rh1 Al3 Al1 2_555 . 12_565 61.04(2) ?
Rh1 Al3 Al2 2_555 . 4_664 104.90(8) ?
Rh1 Al3 Al2 2_555 . 5_564 55.63(5) ?
Rh1 Al3 Al2 2_555 . 6_554 104.90(8) ?
Rh1 Al3 Al1 3_665 . 10_665 61.04(3) ?
Rh1 Al3 Al1 3_665 . 11_555 61.04(4) ?
Rh1 Al3 Al1 3_665 . 12_565 161.96(13) ?
Rh1 Al3 Al2 3_665 . 4_664 104.90(9) ?
Rh1 Al3 Al2 3_665 . 5_564 104.90(10) ?
Rh1 Al3 Al2 3_665 . 6_554 55.63(6) ?
Al1 Al3 Al1 10_665 . 11_555 111.93(7) ?
Al1 Al3 Al1 10_665 . 12_565 111.93(7) ?
Al1 Al3 Al2 10_665 . 4_664 59.66(6) ?
Al1 Al3 Al2 10_665 . 5_564 106.33(11) ?
Al1 Al3 Al2 10_665 . 6_554 59.66(6) ?
Al1 Al3 Al1 11_555 . 12_565 111.93(7) ?
Al1 Al3 Al2 11_555 . 4_664 106.33(11) ?
Al1 Al3 Al2 11_555 . 5_564 59.66(8) ?
Al1 Al3 Al2 11_555 . 6_554 59.66(6) ?
Al1 Al3 Al2 12_565 . 4_664 59.66(6) ?
Al1 Al3 Al2 12_565 . 5_564 59.66(8) ?
Al1 Al3 Al2 12_565 . 6_554 106.33(11) ?
Al2 Al3 Al2 4_664 . 5_564 56.64(7) ?
Al2 Al3 Al2 4_664 . 6_554 56.64(7) ?
Al2 Al3 Al2 5_564 . 6_554 56.64(9) ?
Eu Al4 Eu . . 2_555 120.000(11) ?
Eu Al4 Eu . . 3_555 120.000(8) ?
Eu Al4 Rh2 . . . 90 ?
Eu Al4 Rh2 . . 4_555 90 ?
Eu Al4 Al1 . . 4_554 146.41(3) ?
Eu Al4 Al1 . . 5_554 65.39(4) ?
Eu Al4 Al1 . . 6_554 65.387(18) ?
Eu Al4 Al1 . . 7_556 65.39(2) ?
Eu Al4 Al1 . . 8_556 146.41(3) ?
Eu Al4 Al1 . . 9_556 65.39(2) ?
Eu Al4 Eu 2_555 . 3_555 120.000(11) ?
Eu Al4 Rh2 2_555 . . 90 ?
Eu Al4 Rh2 2_555 . 4_555 90 ?
Eu Al4 Al1 2_555 . 4_554 65.39(2) ?
Eu Al4 Al1 2_555 . 5_554 146.41(3) ?
Eu Al4 Al1 2_555 . 6_554 65.39(3) ?
Eu Al4 Al1 2_555 . 7_556 146.41(3) ?
Eu Al4 Al1 2_555 . 8_556 65.39(4) ?
Eu Al4 Al1 2_555 . 9_556 65.387(19) ?
Eu Al4 Rh2 3_555 . . 90 ?
Eu Al4 Rh2 3_555 . 4_555 90 ?
Eu Al4 Al1 3_555 . 4_554 65.39(3) ?
Eu Al4 Al1 3_555 . 5_554 65.39(4) ?
Eu Al4 Al1 3_555 . 6_554 146.41(3) ?
Eu Al4 Al1 3_555 . 7_556 65.39(3) ?
Eu Al4 Al1 3_555 . 8_556 65.39(4) ?
Eu Al4 Al1 3_555 . 9_556 146.41(3) ?
Rh2 Al4 Rh2 . . 4_555 180.0(5) ?
Rh2 Al4 Al1 . . 4_554 56.41(3) ?
Rh2 Al4 Al1 . . 5_554 56.41(3) ?
Rh2 Al4 Al1 . . 6_554 56.41(3) ?
Rh2 Al4 Al1 . . 7_556 123.59(3) ?
Rh2 Al4 Al1 . . 8_556 123.59(3) ?
Rh2 Al4 Al1 . . 9_556 123.59(3) ?
Rh2 Al4 Al1 4_555 . 4_554 123.59(3) ?
Rh2 Al4 Al1 4_555 . 5_554 123.59(3) ?
Rh2 Al4 Al1 4_555 . 6_554 123.59(3) ?
Rh2 Al4 Al1 4_555 . 7_556 56.41(3) ?
Rh2 Al4 Al1 4_555 . 8_556 56.41(3) ?
Rh2 Al4 Al1 4_555 . 9_556 56.41(3) ?
Al1 Al4 Al1 4_554 . 5_554 92.34(4) ?
Al1 Al4 Al1 4_554 . 6_554 92.34(4) ?
Al1 Al4 Al1 4_554 . 7_556 130.77(4) ?
Al1 Al4 Al1 4_554 . 8_556 67.19(4) ?
Al1 Al4 Al1 4_554 . 9_556 130.77(3) ?
Al1 Al4 Al1 5_554 . 6_554 92.34(5) ?
Al1 Al4 Al1 5_554 . 7_556 67.19(4) ?
Al1 Al4 Al1 5_554 . 8_556 130.77(6) ?
Al1 Al4 Al1 5_554 . 9_556 130.77(4) ?
Al1 Al4 Al1 6_554 . 7_556 130.77(3) ?
Al1 Al4 Al1 6_554 . 8_556 130.77(4) ?
Al1 Al4 Al1 6_554 . 9_556 67.19(5) ?
Al1 Al4 Al1 7_556 . 8_556 92.34(4) ?
Al1 Al4 Al1 7_556 . 9_556 92.34(4) ?
Al1 Al4 Al1 8_556 . 9_556 92.34(5) ?

loop_
_geom_bond_atom_site_label_1
_geom_bond_atom_site_label_2
_geom_bond_site_symmetry_1
_geom_bond_site_symmetry_2
_geom_bond_distance
_geom_bond_publ_flag
Eu Eu . 2_665 3.7867(6) ?
Eu Eu . 3_565 3.7867(6) ?
Eu Rh1 . 2_555 3.3938(3) ?
Eu Rh1 . 3_665 3.3938(3) ?
Eu Rh1 . 5_565 3.3938(3) ?
Eu Rh1 . 6_555 3.3938(3) ?
Eu Rh2 . . 3.7958(4) ?
Eu Rh2 . 4_555 3.7958(4) ?
Eu Al1 . . 3.1822(17) ?
Eu Al1 . 5_554 3.203(2) ?
Eu Al1 . 6_554 3.2034(15) ?
Eu Al1 . 7_556 3.2034(16) ?
Eu Al1 . 9_556 3.2034(11) ?
Eu Al1 . 11_555 3.1822(17) ?
Eu Al2 . 2_555 3.076(3) ?
Eu Al2 . 3_665 3.076(3) ?
Eu Al3 . . 3.211(2) ?
Eu Al3 . 10_665 3.211(2) ?
Eu Al4 . . 2.9383(5) ?
Rh1 Al1 . 5_554 2.704(2) ?
Rh1 Al1 . 6_654 2.7035(16) ?
Rh1 Al1 . 10_655 2.7035(16) ?
Rh1 Al1 . 12_555 2.7035(9) ?
Rh1 Al2 . . 2.5859(8) ?
Rh1 Al2 . 4_654 2.5859(8) ?
Rh1 Al3 . 1_545 2.5628(3) ?
Rh1 Al3 . 7_555 2.5628(3) ?
Rh2 Al1 . 4_554 2.6018(15) ?
Rh2 Al1 . 5_554 2.6018(15) ?
Rh2 Al1 . 6_554 2.6018(17) ?
Rh2 Al1 . 10_555 2.6018(15) ?
Rh2 Al1 . 11_555 2.6018(15) ?
Rh2 Al1 . 12_555 2.6018(17) ?
Rh2 Al4 . . 2.4030(2) ?
Rh2 Al4 . 4_554 2.4030(2) ?
Al1 Al1 . 7_556 2.906(2) ?
Al1 Al1 . 9_556 2.9063(15) ?
Al1 Al1 . 11_556 3.311(2) ?
Al1 Al2 . 5_565 2.832(3) ?
Al1 Al2 . 6_555 2.8324(18) ?
Al1 Al3 . 10_665 2.7511(17) ?
Al1 Al4 . 4_555 2.9918(15) ?
Al2 Al2 . 2_655 2.784(2) ?
Al2 Al2 . 3_665 2.784(3) ?
Al2 Al3 . 4_665 2.934(3) ?
Al2 Al3 . 7_555 2.934(3) ?

loop_
_geom_hbond_atom_site_label_D
_geom_hbond_atom_site_label_H
_geom_hbond_atom_site_label_A
_geom_hbond_site_symmetry_D
_geom_hbond_site_symmetry_H
_geom_hbond_site_symmetry_A
_geom_hbond_distance_DH
_geom_hbond_distance_HA
_geom_hbond_distance_DA
_geom_hbond_angle_DHA
_geom_hbond_publ_flag
? ? ? ? ? ? ? ? ? ? ?

loop_
_geom_torsion_atom_site_label_1
_geom_torsion_atom_site_label_2
_geom_torsion_atom_site_label_3
_geom_torsion_atom_site_label_4
_geom_torsion_site_symmetry_1
_geom_torsion_site_symmetry_2
_geom_torsion_site_symmetry_3
_geom_torsion_site_symmetry_4
_geom_torsion
_geom_torsion_publ_flag
? ? ? ? ? ? ? ? ? ?

loop_
_restr_angle_atom_site_label_1
_restr_angle_site_symmetry_1
_restr_angle_atom_site_label_2
_restr_angle_site_symmetry_2
_restr_angle_atom_site_label_3
_restr_angle_site_symmetry_3
_restr_angle_target
_restr_angle_target_weight_param
? ? ? ? ? ? ? ?

loop_
_restr_distance_atom_site_label_1
_restr_distance_site_symmetry_1
_restr_distance_atom_site_label_2
_restr_distance_site_symmetry_2
_restr_distance_target
_restr_distance_target_weight_param
? ? ? ? ? ?

loop_
_restr_equal_angle_atom_site_label_1
_restr_equal_angle_site_symmetry_1
_restr_equal_angle_atom_site_label_2
_restr_equal_angle_site_symmetry_2
_restr_equal_angle_atom_site_label_3
_restr_equal_angle_site_symmetry_3
_restr_equal_angle_class_class_id
_restr_equal_angle_class_target_weight_param
? ? ? ? ? ? ? ?

loop_
_restr_equal_distance_atom_site_label_1
_restr_equal_distance_site_symmetry_1
_restr_equal_distance_atom_site_label_2
_restr_equal_distance_site_symmetry_2
_restr_equal_distance_class_class_id
_restr_equal_distance_class_target_weight_param
? ? ? ? ? ?

loop_
_restr_equal_torsion_atom_site_label_1
_restr_equal_torsion_site_symmetry_1
_restr_equal_torsion_atom_site_label_2
_restr_equal_torsion_site_symmetry_2
_restr_equal_torsion_atom_site_label_3
_restr_equal_torsion_site_symmetry_3
_restr_equal_torsion_atom_site_label_4
_restr_equal_torsion_site_symmetry_4
_restr_equal_torsion_class_class_id
_restr_equal_torsion_class_target_weight_param
? ? ? ? ? ? ? ? ? ?

loop_
_restr_torsion_atom_site_label_1
_restr_torsion_site_symmetry_1
_restr_torsion_atom_site_label_2
_restr_torsion_site_symmetry_2
_restr_torsion_atom_site_label_3
_restr_torsion_site_symmetry_3
_restr_torsion_atom_site_label_4
_restr_torsion_site_symmetry_4
_restr_torsion_angle_target
_restr_torsion_weight_param
? ? ? ? ? ? ? ? ? ?

loop_
_twin_individual_id
_twin_individual_mass_fraction_refined
_twin_individual_twin_matrix_11
_twin_individual_twin_matrix_12
_twin_individual_twin_matrix_13
_twin_individual_twin_matrix_21
_twin_individual_twin_matrix_22
_twin_individual_twin_matrix_23
_twin_individual_twin_matrix_31
_twin_individual_twin_matrix_32
_twin_individual_twin_matrix_33
? ? ? ? ? ? ? ? ? ? ?

loop_
_jana_atom_site_adp_c_label
_jana_atom_site_adp_c_type_symbol
_jana_atom_site_adp_c_111
_jana_atom_site_adp_c_112
_jana_atom_site_adp_c_113
_jana_atom_site_adp_c_122
_jana_atom_site_adp_c_123
_jana_atom_site_adp_c_133
_jana_atom_site_adp_c_222
_jana_atom_site_adp_c_223
_jana_atom_site_adp_c_233
_jana_atom_site_adp_c_333
? ? ? ? ? ? ? ? ? ? ? ?

loop_
_jana_atom_site_adp_d_label
_jana_atom_site_adp_d_type_symbol
_jana_atom_site_adp_d_1111
_jana_atom_site_adp_d_1112
_jana_atom_site_adp_d_1113
_jana_atom_site_adp_d_1122
_jana_atom_site_adp_d_1123
_jana_atom_site_adp_d_1133
_jana_atom_site_adp_d_1222
_jana_atom_site_adp_d_1223
_jana_atom_site_adp_d_1233
_jana_atom_site_adp_d_1333
_jana_atom_site_adp_d_2222
_jana_atom_site_adp_d_2223
_jana_atom_site_adp_d_2233
_jana_atom_site_adp_d_2333
_jana_atom_site_adp_d_3333
? ? ? ? ? ? ? ? ? ? ? ? ? ? ? ? ?

loop_
_jana_atom_site_adp_e_label
_jana_atom_site_adp_e_type_symbol
_jana_atom_site_adp_e_11111
_jana_atom_site_adp_e_11112
_jana_atom_site_adp_e_11113
_jana_atom_site_adp_e_11122
_jana_atom_site_adp_e_11123
_jana_atom_site_adp_e_11133
_jana_atom_site_adp_e_11222
_jana_atom_site_adp_e_11223
_jana_atom_site_adp_e_11233
_jana_atom_site_adp_e_11333
_jana_atom_site_adp_e_12222
_jana_atom_site_adp_e_12223
_jana_atom_site_adp_e_12233
_jana_atom_site_adp_e_12333
_jana_atom_site_adp_e_13333
_jana_atom_site_adp_e_22222
_jana_atom_site_adp_e_22223
_jana_atom_site_adp_e_22233
_jana_atom_site_adp_e_22333
_jana_atom_site_adp_e_23333
_jana_atom_site_adp_e_33333
? ? ? ? ? ? ? ? ? ? ? ? ? ? ? ? ? ? ? ? ? ? ?

loop_
_jana_atom_site_adp_f_label
_jana_atom_site_adp_f_type_symbol
_jana_atom_site_adp_f_111111
_jana_atom_site_adp_f_111112
_jana_atom_site_adp_f_111113
_jana_atom_site_adp_f_111122
_jana_atom_site_adp_f_111123
_jana_atom_site_adp_f_111133
_jana_atom_site_adp_f_111222
_jana_atom_site_adp_f_111223
_jana_atom_site_adp_f_111233
_jana_atom_site_adp_f_111333
_jana_atom_site_adp_f_112222
_jana_atom_site_adp_f_112223
_jana_atom_site_adp_f_112233
_jana_atom_site_adp_f_112333
_jana_atom_site_adp_f_113333
_jana_atom_site_adp_f_122222
_jana_atom_site_adp_f_122223
_jana_atom_site_adp_f_122233
_jana_atom_site_adp_f_122333
_jana_atom_site_adp_f_123333
_jana_atom_site_adp_f_133333
_jana_atom_site_adp_f_222222
_jana_atom_site_adp_f_222223
_jana_atom_site_adp_f_222233
_jana_atom_site_adp_f_222333
_jana_atom_site_adp_f_223333
_jana_atom_site_adp_f_233333
_jana_atom_site_adp_f_333333
? ? ? ? ? ? ? ? ? ? ? ? ? ? ? ? ? ? ? ? ? ? ? ? ? ? ? ? ? ?
